data_1560824
loop_
_publ_author_name
'Cramer, Alisha J.'
'Cole, Jacqueline M.'

_publ_section_title
;
 Host-guest prospects of neodymium and gadolinium ultraphosphate
 frameworks for nuclear waste storage: Multi-temperature topological
 analysis of nanoporous cages in RP5O14
;
_journal_name_full 'Journal of Solid State Chemistry'
_journal_page_first 250
_journal_page_last 257
_journal_paper_doi 10.1016/j.jssc.2018.07.020
_journal_volume 266
_journal_year 2018
_chemical_formula_sum 'Gd O14 P5'
_chemical_formula_weight 536.10
_space_group_IT_number 14
_space_group_name_Hall '-P 2ybc'
_space_group_name_H-M_alt 'P 1 21/c 1'
_symmetry_cell_setting monoclinic
_symmetry_space_group_name_H-M 'P 1 21/c 1'
_atom_sites_solution_hydrogens none
_atom_sites_solution_primary direct
_atom_sites_solution_secondary difmap
_audit_creation_method SHELXL-97
_cell_angle_alpha 90.00
_cell_angle_beta 90.556(4)
_cell_angle_gamma 90.00
_cell_formula_units_Z 4
_cell_length_a 8.720(2)
_cell_length_b 8.884(2)
_cell_length_c 12.914(3)
_cell_measurement_reflns_used 512
_cell_measurement_temperature 165(2)
_cell_measurement_theta_max 28.28
_cell_measurement_theta_min 2.0
_cell_volume 1000.4(4)
_computing_cell_refinement
;
Rigaku CrystalClear-SM Expert 2.0
;
_computing_data_collection 'Rigaku CrystalClear-SM Expert 2.0'
_computing_data_reduction
;
Rigaku CrystalClear-SM Expert 2.0
;
_computing_molecular_graphics
;
SHELXTL-PLUS (Sheldrick, 1995)
;
_computing_publication_material 'SHELXL-97 (Sheldrick, 1997)'
_computing_structure_refinement 'SHELXL-97 (Sheldrick, 1997)'
_computing_structure_solution 'SHELXS-97 (Sheldrick, 1990)'
_diffrn_ambient_temperature 165(2)
_diffrn_measured_fraction_theta_full 0.831
_diffrn_measured_fraction_theta_max 0.831
_diffrn_measurement_device_type 'Rigaku Saturn 724+ CCD'
_diffrn_measurement_method '\w scans'
_diffrn_radiation_monochromator graphite
_diffrn_radiation_source 'fine-focus sealed tube'
_diffrn_radiation_type MoK\a
_diffrn_radiation_wavelength 0.71073
_diffrn_reflns_av_R_equivalents 0.0442
_diffrn_reflns_av_sigmaI/netI 0.0301
_diffrn_reflns_limit_h_max 11
_diffrn_reflns_limit_h_min -12
_diffrn_reflns_limit_k_max 12
_diffrn_reflns_limit_k_min -11
_diffrn_reflns_limit_l_max 17
_diffrn_reflns_limit_l_min -5
_diffrn_reflns_number 4553
_diffrn_reflns_theta_full 30.84
_diffrn_reflns_theta_max 30.84
_diffrn_reflns_theta_min 1.58
_diffrn_standards_decay_% 0
_diffrn_standards_interval_count 0
_diffrn_standards_interval_time 0
_diffrn_standards_number 0
_exptl_absorpt_coefficient_mu 7.519
_exptl_absorpt_correction_T_max 0.105
_exptl_absorpt_correction_T_min 0.069
_exptl_absorpt_correction_type empirical
_exptl_absorpt_process_details
;
T. Higashi, ABSCOR, empirical absorption correction
;
_exptl_crystal_colour colourless
_exptl_crystal_density_diffrn 3.559
_exptl_crystal_density_method 'not measured'
_exptl_crystal_description block
_exptl_crystal_F_000 1004
_exptl_crystal_size_max 0.4
_exptl_crystal_size_mid 0.4
_exptl_crystal_size_min 0.3
_refine_diff_density_max 1.556
_refine_diff_density_min -1.450
_refine_diff_density_rms 0.252
_refine_ls_extinction_coef 0.0058(4)
_refine_ls_extinction_expression Fc^*^=kFc[1+0.001xFc^2^\l^3^/sin(2\q)]^-1/4^
_refine_ls_extinction_method SHELXL
_refine_ls_goodness_of_fit_ref 1.157
_refine_ls_hydrogen_treatment none
_refine_ls_matrix_type full
_refine_ls_number_parameters 183
_refine_ls_number_reflns 2614
_refine_ls_number_restraints 0
_refine_ls_restrained_S_all 1.157
_refine_ls_R_factor_all 0.0306
_refine_ls_R_factor_gt 0.0305
_refine_ls_shift/su_max 0.001
_refine_ls_shift/su_mean 0.000
_refine_ls_structure_factor_coef Fsqd
_refine_ls_weighting_details 'calc w=1/[\s^2^(Fo^2^)+(0.0425P)^2^+5.5515P] where P=(Fo^2^+2Fc^2^)/3'
_refine_ls_weighting_scheme calc
_refine_ls_wR_factor_gt 0.0808
_refine_ls_wR_factor_ref 0.0811
_reflns_number_gt 2606
_reflns_number_total 2614
_reflns_threshold_expression >2sigma(I)
_cod_data_source_file 2gd165d1.cif
_cod_data_source_block 2gd165d1
_cod_original_sg_symbol_H-M P2(1)/c
_cod_database_code 1560824

loop_
_symmetry_equiv_pos_as_xyz
'x, y, z'
'-x, y+1/2, -z+1/2'
'-x, -y, -z'
'x, -y-1/2, z-1/2'

loop_
_atom_site_label
_atom_site_type_symbol
_atom_site_fract_x
_atom_site_fract_y
_atom_site_fract_z
_atom_site_U_iso_or_equiv
_atom_site_adp_type
_atom_site_occupancy
_atom_site_symmetry_multiplicity
_atom_site_calc_flag
_atom_site_refinement_flags
_atom_site_disorder_assembly
_atom_site_disorder_group
Gd1 Gd 0.27758(2) 0.19086(2) -0.001525(17) 0.00546(10) Uani 1 1 d . . .
P1 P 0.24747(13) 0.54681(12) -0.16552(8) 0.0053(2) Uani 1 1 d . . .
P2 P 0.22448(14) 0.55165(12) 0.16410(8) 0.0057(2) Uani 1 1 d . . .
P3 P 0.31469(13) 0.75534(12) -0.00001(8) 0.00582(19) Uani 1 1 d . . .
P4 P 0.50988(14) 0.49352(13) -0.29741(8) 0.0064(2) Uani 1 1 d . . .
P5 P -0.00795(13) 0.50341(13) 0.32794(8) 0.0056(2) Uani 1 1 d . . .
O1 O 0.2046(4) 0.6863(4) 0.0877(3) 0.0103(7) Uani 1 1 d . . .
O2 O 0.2233(4) 0.6928(3) -0.1005(3) 0.0088(6) Uani 1 1 d . . .
O3 O 0.5309(4) 0.3136(3) -0.0064(3) 0.0094(6) Uani 1 1 d . . .
O4 O 0.2207(4) 0.4065(4) -0.1093(3) 0.0114(6) Uani 1 1 d . . .
O5 O 0.2332(4) 0.4035(4) 0.1159(3) 0.0118(6) Uani 1 1 d . . .
O6 O 0.0859(4) 0.5829(4) 0.2362(2) 0.0087(6) Uani 1 1 d . . .
O7 O 0.2907(4) -0.0808(4) 0.0009(3) 0.0108(6) Uani 1 1 d . . .
O8 O 0.4123(4) 0.5697(4) -0.2069(3) 0.0102(6) Uani 1 1 d . . .
O9 O 0.0777(4) 0.1246(4) 0.1119(2) 0.0089(6) Uani 1 1 d . . .
O10 O 0.4146(4) 0.1199(4) 0.1480(2) 0.0104(6) Uani 1 1 d . . .
O11 O 0.1388(4) 0.5793(4) -0.2594(2) 0.0084(6) Uani 1 1 d . . .
O12 O 0.0836(4) 0.1156(4) -0.1224(3) 0.0106(6) Uani 1 1 d . . .
O13 O 0.3681(4) 0.6004(4) 0.2295(3) 0.0101(6) Uani 1 1 d . . .
O14 O 0.4121(4) 0.1166(4) -0.1494(2) 0.0101(6) Uani 1 1 d . . .

loop_
_atom_site_aniso_label
_atom_site_aniso_U_11
_atom_site_aniso_U_22
_atom_site_aniso_U_33
_atom_site_aniso_U_23
_atom_site_aniso_U_13
_atom_site_aniso_U_12
Gd1 0.00587(13) 0.00454(13) 0.00598(13) 0.00004(6) -0.00021(8) -0.00007(6)
P1 0.0050(5) 0.0051(4) 0.0059(4) -0.0003(3) -0.0003(4) 0.0003(3)
P2 0.0061(5) 0.0051(4) 0.0059(4) 0.0001(3) 0.0002(4) -0.0001(4)
P3 0.0067(4) 0.0043(4) 0.0064(4) 0.0004(4) -0.0001(4) -0.0008(4)
P4 0.0060(4) 0.0072(4) 0.0061(4) 0.0001(4) 0.0001(4) -0.0001(4)
P5 0.0050(4) 0.0062(4) 0.0057(4) -0.0005(4) -0.0001(4) -0.0005(4)
O1 0.0091(16) 0.0139(16) 0.0079(15) 0.0027(11) 0.0023(12) 0.0031(12)
O2 0.0086(15) 0.0110(15) 0.0067(14) -0.0026(10) 0.0003(12) 0.0013(11)
O3 0.0080(14) 0.0073(13) 0.0129(15) 0.0004(11) -0.0011(13) 0.0002(10)
O4 0.0138(15) 0.0075(14) 0.0128(14) 0.0036(11) -0.0029(12) -0.0003(12)
O5 0.0153(16) 0.0061(14) 0.0140(15) -0.0026(12) 0.0016(13) 0.0004(12)
O6 0.0074(14) 0.0091(14) 0.0097(14) 0.0022(11) 0.0070(11) 0.0022(11)
O7 0.0134(15) 0.0058(13) 0.0134(15) -0.0003(11) -0.0002(14) 0.0006(11)
O8 0.0064(14) 0.0128(14) 0.0113(14) -0.0043(12) 0.0012(11) -0.0009(12)
O9 0.0066(14) 0.0111(14) 0.0092(13) 0.0035(11) 0.0027(11) -0.0012(12)
O10 0.0115(15) 0.0108(14) 0.0088(14) 0.0040(11) -0.0005(12) 0.0002(12)
O11 0.0073(14) 0.0080(13) 0.0099(14) 0.0012(11) -0.0052(11) -0.0005(11)
O12 0.0122(15) 0.0079(14) 0.0117(14) -0.0023(11) -0.0005(12) 0.0013(12)
O13 0.0074(14) 0.0066(13) 0.0162(15) 0.0009(11) -0.0046(12) -0.0008(11)
O14 0.0117(15) 0.0099(14) 0.0088(14) -0.0015(11) 0.0018(12) 0.0021(12)

loop_
_atom_type_symbol
_atom_type_description
_atom_type_scat_dispersion_real
_atom_type_scat_dispersion_imag
_atom_type_scat_source
O O 0.0106 0.0060 'International Tables Vol C Tables 4.2.6.8 and 6.1.1.4'
P P 0.1023 0.0942 'International Tables Vol C Tables 4.2.6.8 and 6.1.1.4'
Gd Gd -0.1653 3.9035 'International Tables Vol C Tables 4.2.6.8 and 6.1.1.4'

loop_
_geom_angle_atom_site_label_1
_geom_angle_atom_site_label_2
_geom_angle_atom_site_label_3
_geom_angle
_geom_angle_site_symmetry_1
_geom_angle_site_symmetry_3
O14 Gd1 O10 109.86(11) . .
O14 Gd1 O9 144.36(12) . .
O10 Gd1 O9 78.21(12) . .
O14 Gd1 O12 75.27(12) . .
O10 Gd1 O12 144.58(12) . .
O9 Gd1 O12 79.22(11) . .
O14 Gd1 O7 72.89(11) . .
O10 Gd1 O7 72.38(12) . .
O9 Gd1 O7 77.19(11) . .
O12 Gd1 O7 76.23(11) . .
O14 Gd1 O4 81.69(12) . .
O10 Gd1 O4 141.89(12) . .
O9 Gd1 O4 113.96(12) . .
O12 Gd1 O4 72.85(12) . .
O7 Gd1 O4 143.98(11) . .
O14 Gd1 O5 143.34(12) . .
O10 Gd1 O5 77.33(12) . .
O9 Gd1 O5 71.77(12) . .
O12 Gd1 O5 120.28(12) . .
O7 Gd1 O5 140.19(11) . .
O4 Gd1 O5 73.32(12) . .
O14 Gd1 O3 69.40(12) . .
O10 Gd1 O3 71.99(12) . .
O9 Gd1 O3 142.47(12) . .
O12 Gd1 O3 137.48(12) . .
O7 Gd1 O3 113.56(11) . .
O4 Gd1 O3 79.25(12) . .
O5 Gd1 O3 79.76(12) . .
O4 P1 O8 115.8(2) . .
O4 P1 O11 116.4(2) . .
O8 P1 O11 105.45(19) . .
O4 P1 O2 114.7(2) . .
O8 P1 O2 101.9(2) . .
O11 P1 O2 100.39(19) . .
O5 P2 O6 117.4(2) . .
O5 P2 O1 115.4(2) . .
O6 P2 O1 99.17(19) . .
O5 P2 O13 115.8(2) . .
O6 P2 O13 104.44(19) . .
O1 P2 O13 102.3(2) . .
O7 P3 O3 122.54(19) 1_565 3_665
O7 P3 O1 106.55(19) 1_565 .
O3 P3 O1 110.5(2) 3_665 .
O7 P3 O2 106.14(18) 1_565 .
O3 P3 O2 110.1(2) 3_665 .
O1 P3 O2 98.12(19) . .
O14 P4 O10 123.15(19) 2_654 4_565
O14 P4 O8 106.2(2) 2_654 .
O10 P4 O8 109.58(19) 4_565 .
O14 P4 O13 109.7(2) 2_654 3_665
O10 P4 O13 105.80(19) 4_565 3_665
O8 P4 O13 100.04(19) . 3_665
O9 P5 O12 121.64(19) 2 4_566
O9 P5 O6 106.55(19) 2 .
O12 P5 O6 111.06(19) 4_566 .
O9 P5 O11 109.31(19) 2 3_565
O12 P5 O11 106.85(19) 4_566 3_565
O6 P5 O11 99.11(19) . 3_565
P2 O1 P3 132.3(2) . .
P1 O2 P3 130.5(2) . .
P3 O3 Gd1 129.08(17) 3_665 .
P1 O4 Gd1 158.2(2) . .
P2 O5 Gd1 165.3(2) . .
P2 O6 P5 139.9(2) . .
P3 O7 Gd1 174.4(2) 1_545 .
P1 O8 P4 134.1(2) . .
P5 O9 Gd1 145.6(2) 2_545 .
P4 O10 Gd1 148.6(2) 4_566 .
P1 O11 P5 139.8(2) . 3_565
P5 O12 Gd1 150.0(2) 4_565 .
P2 O13 P4 132.3(2) . 3_665
P4 O14 Gd1 146.2(2) 2_644 .

loop_
_geom_bond_atom_site_label_1
_geom_bond_atom_site_label_2
_geom_bond_distance
_geom_bond_site_symmetry_2
Gd1 O14 2.346(3) .
Gd1 O10 2.347(3) .
Gd1 O9 2.362(3) .
Gd1 O12 2.386(3) .
Gd1 O7 2.416(3) .
Gd1 O4 2.417(3) .
Gd1 O5 2.455(3) .
Gd1 O3 2.464(3) .
P1 O4 1.462(3) .
P1 O8 1.551(4) .
P1 O11 1.559(3) .
P1 O2 1.560(3) .
P2 O5 1.459(3) .
P2 O6 1.558(3) .
P2 O1 1.559(3) .
P2 O13 1.565(3) .
P3 O7 1.471(3) 1_565
P3 O3 1.481(3) 3_665
P3 O1 1.613(4) .
P3 O2 1.615(4) .
P4 O14 1.463(3) 2_654
P4 O10 1.480(3) 4_565
P4 O8 1.603(3) .
P4 O13 1.606(3) 3_665
P5 O9 1.464(3) 2
P5 O12 1.469(4) 4_566
P5 O6 1.609(3) .
P5 O11 1.613(3) 3_565
O3 P3 1.481(3) 3_665
O7 P3 1.471(3) 1_545
O9 P5 1.464(3) 2_545
O10 P4 1.480(3) 4_566
O11 P5 1.613(3) 3_565
O12 P5 1.469(3) 4_565
O13 P4 1.606(3) 3_665
O14 P4 1.463(3) 2_644

_cod_database_fobs_code 1560824
